data_7707037
loop_
_publ_author_name
'Zechovsk\'y, Jan'
'Mr\'ozek, Ond\<rej'
'Samsonov, Maksim'
'Jambor, Roman'
'R\%u\<Zi\<cka, Ale\<s'
'Dost\'al, Libor'

_publ_section_title
;
 Coordination capabilities of bis-(2-pyridyl)amides in the field of
 divalent germanium, tin and lead compounds.
;
_journal_issue 18
_journal_name_full 'Dalton transactions (Cambridge, England : 2003)'
_journal_page_first 6321
_journal_page_last 6332
_journal_paper_doi 10.1039/d1dt00717c
_journal_volume 50
_journal_year 2021
_chemical_formula_sum 'C20 H16 Cl2 N6 Sn2'
_chemical_formula_weight 648.67
_space_group_crystal_system orthorhombic
_space_group_IT_number 29
_space_group_name_Hall 'P 2c -2ac'
_space_group_name_H-M_alt 'P c a 21'
_atom_sites_solution_hydrogens geom
_audit_creation_method SHELXL-2017/1
_audit_update_record
;
2020-09-21 deposited with the CCDC.	2021-03-29 downloaded from the CCDC.
;
_cell_angle_alpha 90
_cell_angle_beta 90
_cell_angle_gamma 90
_cell_formula_units_Z 4
_cell_length_a 17.1415(8)
_cell_length_b 8.3019(4)
_cell_length_c 14.9727(6)
_cell_measurement_reflns_used 19086
_cell_measurement_temperature 150(2)
_cell_measurement_theta_max 27.5
_cell_measurement_theta_min 1
_cell_volume 2130.72(17)
_computing_cell_refinement 'APEX3 v2016.9-0 (Bruker AXS)'
_computing_data_collection 'Bruker Instrument Service vV6.2.3'
_computing_data_reduction 'SAINT V8.37A (Bruker AXS Inc., 2015)'
_computing_molecular_graphics 'SHELXL-2017/1 (Sheldrick, 2017)'
_computing_publication_material 'Bruker SHELXTL'
_computing_structure_refinement 'SHELXL-2017/1 (Sheldrick, 2017)'
_computing_structure_solution 'XT, VERSION 2014/5'
_diffrn_ambient_temperature 150(2)
_diffrn_detector_area_resol_mean 10.4167
_diffrn_measured_fraction_theta_full 1.000
_diffrn_measured_fraction_theta_max 0.999
_diffrn_measurement_device_type 'Bruker D8 - Venture'
_diffrn_measurement_method '\f and \w scans to fill the Ewald sphere'
_diffrn_radiation_type MoK\a
_diffrn_radiation_wavelength 0.71073
_diffrn_reflns_av_R_equivalents 0.0762
_diffrn_reflns_av_unetI/netI 0.0604
_diffrn_reflns_Laue_measured_fraction_full 1.000
_diffrn_reflns_Laue_measured_fraction_max 0.999
_diffrn_reflns_limit_h_max 22
_diffrn_reflns_limit_h_min -21
_diffrn_reflns_limit_k_max 10
_diffrn_reflns_limit_k_min -10
_diffrn_reflns_limit_l_max 18
_diffrn_reflns_limit_l_min -19
_diffrn_reflns_number 19086
_diffrn_reflns_point_group_measured_fraction_full 1.000
_diffrn_reflns_point_group_measured_fraction_max 0.999
_diffrn_reflns_theta_full 25.242
_diffrn_reflns_theta_max 27.507
_diffrn_reflns_theta_min 2.376
_diffrn_source 'sealed X-ray tube'
_exptl_absorpt_coefficient_mu 2.616
_exptl_absorpt_correction_T_max 0.7456
_exptl_absorpt_correction_T_min 0.6074
_exptl_absorpt_correction_type multi-scan
_exptl_absorpt_process_details
;
SADABS-2016/2 - Bruker AXS area detector
scaling and absorption correction
;
_exptl_crystal_colour yellow
_exptl_crystal_density_diffrn 2.022
_exptl_crystal_description block
_exptl_crystal_F_000 1248
_exptl_crystal_size_max 0.197
_exptl_crystal_size_mid 0.186
_exptl_crystal_size_min 0.158
_refine_diff_density_max 2.453
_refine_diff_density_min -0.901
_refine_diff_density_rms 0.159
_refine_ls_abs_structure_details
;
 Refined as an inversion twin.
;
_refine_ls_abs_structure_Flack 0.12(6)
_refine_ls_extinction_method none
_refine_ls_goodness_of_fit_ref 1.027
_refine_ls_hydrogen_treatment constr
_refine_ls_matrix_type full
_refine_ls_number_parameters 272
_refine_ls_number_reflns 4850
_refine_ls_number_restraints 247
_refine_ls_restrained_S_all 1.003
_refine_ls_R_factor_all 0.0577
_refine_ls_R_factor_gt 0.0373
_refine_ls_shift/su_max 0.004
_refine_ls_shift/su_mean 0.000
_refine_ls_structure_factor_coef Fsqd
_refine_ls_weighting_details 'w=1/[\s^2^(Fo^2^)+(0.0433P)^2^] where P=(Fo^2^+2Fc^2^)/3'
_refine_ls_weighting_scheme calc
_refine_ls_wR_factor_gt 0.0793
_refine_ls_wR_factor_ref 0.0867
_reflns_Friedel_coverage 0.925
_reflns_Friedel_fraction_full 1.000
_reflns_Friedel_fraction_max 1.000
_reflns_number_gt 3907
_reflns_number_total 4850
_reflns_threshold_expression 'I > 2\s(I)'
_cod_data_source_file d1dt00717c4.cif
_cod_data_source_block ld181112Sn1
_cod_depositor_comments 'Adding full bibliography for 7707027--7707037.cif.'
_cod_database_code 7707037
_shelx_shelxl_version_number 2017/1
_shelx_space_group_comment
;
The symmetry employed for this shelxl refinement is uniquely defined
by the following loop, which should always be used as a source of
symmetry information in preference to the above space-group names.
They are only intended as comments.
;
_exptl_absorpt_special_details
;
The ratio of minimum to maximum
apparent transmission was 0.815
;

loop_
_space_group_symop_operation_xyz
'x, y, z'
'-x, -y, z+1/2'
'x+1/2, -y, z'
'-x+1/2, y, z+1/2'

loop_
_atom_site_label
_atom_site_type_symbol
_atom_site_fract_x
_atom_site_fract_y
_atom_site_fract_z
_atom_site_U_iso_or_equiv
_atom_site_adp_type
_atom_site_occupancy
_atom_site_site_symmetry_order
_atom_site_calc_flag
_atom_site_refinement_flags_posn
_atom_site_refinement_flags_adp
_atom_site_refinement_flags_occupancy
_atom_site_disorder_assembly
_atom_site_disorder_group
Sn1 Sn 0.31563(4) 0.97018(9) 0.60078(4) 0.01424(18) Uani 1 1 d . . . . .
Cl1 Cl 0.2466(2) 0.9995(3) 0.7506(5) 0.0211(12) Uani 1 1 d . . . . .
N1 N 0.2036(4) 0.8511(9) 0.5545(5) 0.0155(16) Uani 1 1 d . . . . .
C1 C 0.2178(5) 0.7776(12) 0.4754(7) 0.0136(19) Uani 1 1 d . . . . .
Sn2 Sn 0.43161(4) 0.97362(8) 0.39920(4) 0.01451(19) Uani 1 1 d . . . . .
Cl2 Cl 0.5011(2) 1.0061(3) 0.2509(4) 0.0204(11) Uani 1 1 d . . . . .
N2 N 0.2942(4) 0.7862(10) 0.4505(5) 0.0135(16) Uani 1 1 d . . . . .
C2 C 0.1553(5) 0.7111(12) 0.4263(7) 0.018(2) Uani 1 1 d . . . . .
H2 H 0.164139 0.660658 0.370305 0.021 Uiso 1 1 calc R U . . .
N3 N 0.3976(4) 0.7237(9) 0.3617(5) 0.0145(16) Uani 1 1 d . . . . .
C3 C 0.0820(6) 0.7210(12) 0.4613(7) 0.020(2) Uani 1 1 d . . . . .
H3 H 0.039473 0.675118 0.429445 0.024 Uiso 1 1 calc R U . . .
N4 N 0.3502(4) 0.7202(9) 0.6385(5) 0.0128(15) Uani 1 1 d . . . . .
C4 C 0.0680(6) 0.7976(12) 0.5431(8) 0.020(2) Uani 1 1 d . . . . .
H4 H 0.016862 0.804774 0.567067 0.024 Uiso 1 1 calc R U . . .
C5 C 0.1310(5) 0.8620(11) 0.5875(6) 0.0166(19) Uani 1 1 d . . . . .
H5 H 0.122882 0.915532 0.642824 0.020 Uiso 1 1 calc R U . . .
N5 N 0.4537(4) 0.7870(9) 0.5494(5) 0.0147(15) Uani 1 1 d . . . . .
C6 C 0.3291(5) 0.6759(11) 0.3992(7) 0.0138(17) Uani 1 1 d . . . . .
N6 N 0.5441(4) 0.8531(10) 0.4452(5) 0.0133(16) Uani 1 1 d . . . . .
C7 C 0.3060(7) 0.5123(11) 0.3850(17) 0.015(3) Uani 1 1 d . . . . .
H7 H 0.257644 0.475191 0.408100 0.018 Uiso 1 1 calc R U . . .
C8 C 0.3524(5) 0.4101(13) 0.3390(7) 0.020(2) Uani 1 1 d . . . . .
H8 H 0.336371 0.301489 0.330998 0.024 Uiso 1 1 calc R U . . .
C9 C 0.4235(7) 0.4608(17) 0.3030(10) 0.022(3) Uani 1 1 d . . . . .
H9 H 0.456420 0.389153 0.271005 0.027 Uiso 1 1 calc R U . . .
C10 C 0.4432(5) 0.6173(14) 0.3159(7) 0.017(2) Uani 1 1 d . . . . .
H10 H 0.491156 0.654766 0.291914 0.020 Uiso 1 1 calc R U . . .
C11 C 0.4190(5) 0.6730(11) 0.6006(7) 0.0142(17) Uani 1 1 d . . . . .
C12 C 0.4431(8) 0.5092(11) 0.612(2) 0.019(4) Uani 1 1 d . . . . .
H12 H 0.490528 0.472141 0.585876 0.022 Uiso 1 1 calc R U . . .
C13 C 0.3970(5) 0.4068(13) 0.6597(7) 0.020(2) Uani 1 1 d . . . . .
H13 H 0.412815 0.297939 0.667040 0.024 Uiso 1 1 calc R U . . .
C14 C 0.3274(6) 0.4585(17) 0.6982(9) 0.019(2) Uani 1 1 d . . . . .
H14 H 0.295408 0.386818 0.731460 0.023 Uiso 1 1 calc R U . . .
C15 C 0.3068(6) 0.6154(14) 0.6864(7) 0.020(2) Uani 1 1 d . . . . .
H15 H 0.259811 0.652807 0.712959 0.024 Uiso 1 1 calc R U . . .
C16 C 0.5299(5) 0.7763(11) 0.5240(6) 0.0125(18) Uani 1 1 d . . . . .
C17 C 0.5930(5) 0.7074(12) 0.5705(6) 0.018(2) Uani 1 1 d . . . . .
H17 H 0.584476 0.652332 0.625240 0.021 Uiso 1 1 calc R U . . .
C18 C 0.6674(5) 0.7204(12) 0.5358(7) 0.022(2) Uani 1 1 d . . . . .
H18 H 0.710244 0.675539 0.567410 0.026 Uiso 1 1 calc R U . . .
C19 C 0.6802(6) 0.7986(13) 0.4549(7) 0.019(2) Uani 1 1 d . . . . .
H19 H 0.731040 0.805576 0.429930 0.023 Uiso 1 1 calc R U . . .
C20 C 0.6175(5) 0.8650(11) 0.4127(6) 0.0176(19) Uani 1 1 d . . . . .
H20 H 0.625607 0.921656 0.358367 0.021 Uiso 1 1 calc R U . . .

loop_
_atom_site_aniso_label
_atom_site_aniso_U_11
_atom_site_aniso_U_22
_atom_site_aniso_U_33
_atom_site_aniso_U_23
_atom_site_aniso_U_13
_atom_site_aniso_U_12
Sn1 0.0132(3) 0.0164(3) 0.0132(4) -0.0013(9) 0.0005(3) -0.0007(3)
Cl1 0.0185(16) 0.029(3) 0.016(3) -0.0066(8) 0.0022(15) 0.0009(9)
N1 0.017(4) 0.014(4) 0.015(4) -0.001(3) 0.001(3) 0.000(3)
C1 0.016(4) 0.009(5) 0.016(5) 0.000(3) 0.003(3) 0.000(4)
Sn2 0.0138(4) 0.0166(3) 0.0131(4) 0.0004(10) 0.0002(3) -0.0006(3)
Cl2 0.0228(16) 0.030(3) 0.009(3) 0.0051(9) -0.0016(14) -0.0056(9)
N2 0.012(3) 0.016(4) 0.013(4) -0.001(3) 0.003(3) -0.004(3)
C2 0.016(4) 0.019(5) 0.019(5) -0.002(4) 0.001(3) 0.001(4)
N3 0.013(4) 0.017(4) 0.013(4) -0.003(3) 0.002(3) -0.002(3)
C3 0.017(4) 0.017(5) 0.026(5) -0.003(4) -0.008(4) -0.002(4)
N4 0.012(4) 0.013(4) 0.013(4) -0.001(3) 0.002(3) 0.000(3)
C4 0.015(5) 0.016(5) 0.028(5) 0.000(4) 0.004(4) 0.002(4)
C5 0.016(4) 0.018(5) 0.016(5) 0.002(4) 0.000(3) 0.000(3)
N5 0.018(4) 0.014(4) 0.012(4) -0.003(3) 0.002(3) 0.001(3)
C6 0.014(4) 0.017(4) 0.010(4) 0.004(4) 0.002(4) 0.001(3)
N6 0.011(3) 0.016(4) 0.013(4) 0.002(3) 0.000(3) 0.000(3)
C7 0.013(5) 0.016(5) 0.015(10) 0.003(4) -0.005(5) 0.000(3)
C8 0.021(5) 0.016(5) 0.024(5) -0.002(4) -0.005(4) -0.001(4)
C9 0.024(5) 0.025(5) 0.019(7) -0.009(6) 0.000(4) -0.003(6)
C10 0.014(5) 0.026(5) 0.011(5) -0.002(4) -0.002(4) -0.003(4)
C11 0.012(4) 0.018(4) 0.013(5) -0.001(4) -0.005(4) -0.001(3)
C12 0.018(5) 0.017(6) 0.021(10) -0.001(4) 0.007(6) 0.002(3)
C13 0.024(5) 0.013(5) 0.024(5) 0.004(4) 0.002(4) 0.001(4)
C14 0.014(5) 0.028(5) 0.016(6) -0.001(6) 0.000(4) -0.007(5)
C15 0.021(5) 0.027(5) 0.013(5) -0.003(4) 0.004(4) -0.005(4)
C16 0.019(4) 0.008(5) 0.011(4) -0.001(3) 0.003(3) 0.001(4)
C17 0.020(4) 0.018(5) 0.015(5) 0.002(4) -0.001(3) 0.001(4)
C18 0.017(4) 0.019(5) 0.029(5) 0.000(4) -0.003(4) 0.001(4)
C19 0.014(5) 0.019(6) 0.025(5) -0.001(4) 0.009(4) 0.000(4)
C20 0.019(4) 0.018(5) 0.016(5) -0.005(4) 0.008(4) -0.005(3)

loop_
_atom_type_symbol
_atom_type_description
_atom_type_scat_dispersion_real
_atom_type_scat_dispersion_imag
_atom_type_scat_source
C C 0.0033 0.0016 'International Tables Vol C Tables 4.2.6.8 and 6.1.1.4'
H H 0.0000 0.0000 'International Tables Vol C Tables 4.2.6.8 and 6.1.1.4'
Cl Cl 0.1484 0.1585 'International Tables Vol C Tables 4.2.6.8 and 6.1.1.4'
N N 0.0061 0.0033 'International Tables Vol C Tables 4.2.6.8 and 6.1.1.4'
Sn Sn -0.6537 1.4246 'International Tables Vol C Tables 4.2.6.8 and 6.1.1.4'

loop_
_geom_angle_atom_site_label_1
_geom_angle_atom_site_label_2
_geom_angle_atom_site_label_3
_geom_angle
_geom_angle_site_symmetry_1
_geom_angle_site_symmetry_3
_geom_angle_publ_flag
N4 Sn1 N1 84.1(3) . . ?
N4 Sn1 Cl1 89.4(2) . . ?
N1 Sn1 Cl1 85.3(2) . . ?
C5 N1 C1 121.3(8) . . ?
C5 N1 Sn1 130.0(6) . . ?
C1 N1 Sn1 108.1(6) . . ?
N1 C1 N2 112.9(8) . . ?
N1 C1 C2 119.6(8) . . ?
N2 C1 C2 127.3(9) . . ?
N3 Sn2 N6 83.6(3) . . ?
N3 Sn2 Cl2 90.1(2) . . ?
N6 Sn2 Cl2 85.0(2) . . ?
C6 N2 C1 123.5(8) . . ?
C3 C2 C1 118.4(9) . . ?
C3 C2 H2 120.8 . . ?
C1 C2 H2 120.8 . . ?
C6 N3 C10 120.9(8) . . ?
C6 N3 Sn2 113.2(6) . . ?
C10 N3 Sn2 125.4(6) . . ?
C2 C3 C4 121.3(9) . . ?
C2 C3 H3 119.4 . . ?
C4 C3 H3 119.4 . . ?
C15 N4 C11 120.7(8) . . ?
C15 N4 Sn1 126.0(7) . . ?
C11 N4 Sn1 113.0(6) . . ?
C5 C4 C3 117.8(9) . . ?
C5 C4 H4 121.1 . . ?
C3 C4 H4 121.1 . . ?
N1 C5 C4 121.5(9) . . ?
N1 C5 H5 119.3 . . ?
C4 C5 H5 119.3 . . ?
C11 N5 C16 122.1(8) . . ?
N2 C6 N3 115.1(8) . . ?
N2 C6 C7 127.8(11) . . ?
N3 C6 C7 117.0(10) . . ?
C20 N6 C16 120.8(8) . . ?
C20 N6 Sn2 130.3(6) . . ?
C16 N6 Sn2 108.4(6) . . ?
C8 C7 C6 120.6(12) . . ?
C8 C7 H7 119.7 . . ?
C6 C7 H7 119.7 . . ?
C7 C8 C9 121.3(10) . . ?
C7 C8 H8 119.3 . . ?
C9 C8 H8 119.3 . . ?
C10 C9 C8 116.8(11) . . ?
C10 C9 H9 121.6 . . ?
C8 C9 H9 121.6 . . ?
C9 C10 N3 123.3(10) . . ?
C9 C10 H10 118.3 . . ?
N3 C10 H10 118.3 . . ?
N5 C11 N4 114.4(8) . . ?
N5 C11 C12 127.0(11) . . ?
N4 C11 C12 118.3(11) . . ?
C13 C12 C11 119.0(12) . . ?
C13 C12 H12 120.5 . . ?
C11 C12 H12 120.5 . . ?
C12 C13 C14 121.5(11) . . ?
C12 C13 H13 119.2 . . ?
C14 C13 H13 119.2 . . ?
C15 C14 C13 117.6(11) . . ?
C15 C14 H14 121.2 . . ?
C13 C14 H14 121.2 . . ?
N4 C15 C14 122.9(10) . . ?
N4 C15 H15 118.6 . . ?
C14 C15 H15 118.6 . . ?
N5 C16 N6 112.5(8) . . ?
N5 C16 C17 128.7(8) . . ?
N6 C16 C17 118.7(8) . . ?
C18 C17 C16 119.5(9) . . ?
C18 C17 H17 120.3 . . ?
C16 C17 H17 120.3 . . ?
C17 C18 C19 120.6(9) . . ?
C17 C18 H18 119.7 . . ?
C19 C18 H18 119.7 . . ?
C20 C19 C18 117.9(9) . . ?
C20 C19 H19 121.1 . . ?
C18 C19 H19 121.1 . . ?
N6 C20 C19 122.5(9) . . ?
N6 C20 H20 118.8 . . ?
C19 C20 H20 118.8 . . ?

loop_
_geom_bond_atom_site_label_1
_geom_bond_atom_site_label_2
_geom_bond_distance
_geom_bond_site_symmetry_2
_geom_bond_publ_flag
Sn1 N4 2.231(8) . ?
Sn1 N1 2.269(8) . ?
Sn1 Cl1 2.547(7) . ?
N1 C5 1.342(10) . ?
N1 C1 1.353(11) . ?
C1 N2 1.364(11) . ?
C1 C2 1.411(13) . ?
Sn2 N3 2.228(8) . ?
Sn2 N6 2.280(7) . ?
Sn2 Cl2 2.535(6) . ?
N2 C6 1.337(12) . ?
C2 C3 1.364(13) . ?
C2 H2 0.9500 . ?
N3 C6 1.360(11) . ?
N3 C10 1.364(12) . ?
C3 C4 1.400(13) . ?
C3 H3 0.9500 . ?
N4 C15 1.351(12) . ?
N4 C11 1.367(11) . ?
C4 C5 1.376(13) . ?
C4 H4 0.9500 . ?
C5 H5 0.9500 . ?
N5 C11 1.355(12) . ?
N5 C16 1.362(11) . ?
C6 C7 1.430(14) . ?
N6 C20 1.351(10) . ?
N6 C16 1.364(11) . ?
C7 C8 1.35(2) . ?
C7 H7 0.9500 . ?
C8 C9 1.397(16) . ?
C8 H8 0.9500 . ?
C9 C10 1.356(16) . ?
C9 H9 0.9500 . ?
C10 H10 0.9500 . ?
C11 C12 1.431(13) . ?
C12 C13 1.37(2) . ?
C12 H12 0.9500 . ?
C13 C14 1.394(15) . ?
C13 H13 0.9500 . ?
C14 C15 1.361(17) . ?
C14 H14 0.9500 . ?
C15 H15 0.9500 . ?
C16 C17 1.407(12) . ?
C17 C18 1.382(13) . ?
C17 H17 0.9500 . ?
C18 C19 1.391(13) . ?
C18 H18 0.9500 . ?
C19 C20 1.364(13) . ?
C19 H19 0.9500 . ?
C20 H20 0.9500 . ?
